data_1517285
loop_
_publ_author_name
'Van Hoveln, R. J.'
'Schmid, S. C.'
'Tretbar, M.'
'Buttke, C. T.'
'Schomaker, J. M.'

_publ_section_title
;
 Formal asymmetric hydrobromination of styrenes via copper-catalyzed
 1,3-halogen migration
;
_journal_issue 12
_journal_name_full 'Chem. Sci.'
_journal_page_first 4763
_journal_paper_doi 10.1039/C4SC02040E
_journal_volume 5
_journal_year 2014
_chemical_absolute_configuration ad
_chemical_compound_source 'Schomaker Lab No. SCS2037'
_chemical_formula_moiety 'C19 H17 O4 S'
_chemical_formula_sum 'C19 H18 O4 S'
_chemical_formula_weight 342.39
_chemical_melting_point ?
_chemical_name_systematic 4-methoxy-2-(1-(naphthalen-2-ylsulfonyl)ethyl)phenol
_space_group_IT_number 19
_symmetry_cell_setting orthorhombic
_symmetry_Int_Tables_number 19
_symmetry_space_group_name_Hall 'P 2ac 2ab'
_symmetry_space_group_name_H-M 'P 21 21 21'
_atom_sites_solution_hydrogens geom
_atom_sites_solution_primary direct
_atom_sites_solution_secondary difmap
_audit_creation_method SHELXL-2013
_cell_angle_alpha 90.00
_cell_angle_beta 90.00
_cell_angle_gamma 90.00
_cell_formula_units_Z 4
_cell_length_a 5.50660(10)
_cell_length_b 14.1867(2)
_cell_length_c 20.9510(4)
_cell_measurement_reflns_used 9799
_cell_measurement_temperature 193(2)
_cell_measurement_theta_max 72.2300
_cell_measurement_theta_min 4.2204
_cell_volume 1636.70(5)
_computing_cell_refinement 'SAINT+ Ver. 8.30C (Bruker-AXS, 2013)'
_computing_data_collection 'APEX2 Ver. 2013.2-0 (Bruker-AXS, 2013)'
_computing_data_reduction 'SAINT+ Ver. 8.30C (Bruker-AXS, 2013)'
_computing_molecular_graphics 'SHELXTL (Sheldrick, 1997-2013)'
_computing_publication_material 'SHELXTL (Sheldrick, 1997-2013)'
_computing_structure_refinement 'SHELXTL (Sheldrick, 1997-2013)'
_computing_structure_solution 'SHELXTL (Sheldrick, 1997-2013)'
_diffrn_ambient_temperature 193(2)
_diffrn_detector_area_resol_mean 7.9
_diffrn_detector_type 'CCD area detector'
_diffrn_measured_fraction_theta_full 1.000
_diffrn_measured_fraction_theta_max 1.001
_diffrn_measurement_device 'three-circle diffractometer'
_diffrn_measurement_device_type 'Bruker SMART APEX2 area detector'
_diffrn_measurement_method '0.60\% \w and 0.6\% \f scans'
_diffrn_radiation_collimation '0.5 mm double-pinhole'
_diffrn_radiation_monochromator 'equatorially mounted graphite'
_diffrn_radiation_probe x-ray
_diffrn_radiation_type 'Cu K\a'
_diffrn_radiation_wavelength 1.54184
_diffrn_radiation_xray_symbol K-L~3~
_diffrn_reflns_av_R_equivalents 0.0534
_diffrn_reflns_av_sigmaI/netI 0.0221
_diffrn_reflns_limit_h_max 6
_diffrn_reflns_limit_h_min -6
_diffrn_reflns_limit_k_max 17
_diffrn_reflns_limit_k_min -17
_diffrn_reflns_limit_l_max 25
_diffrn_reflns_limit_l_min -25
_diffrn_reflns_number 25180
_diffrn_reflns_theta_full 72.26
_diffrn_reflns_theta_max 72.26
_diffrn_reflns_theta_min 3.76
_diffrn_source 'sealed X-ray tube'
_diffrn_source_type 'Siemens, K FFCU 2K 90'
_exptl_absorpt_coefficient_mu 1.932
_exptl_absorpt_correction_T_max 0.8156
_exptl_absorpt_correction_T_min 0.3123
_exptl_absorpt_correction_type multi-scan
_exptl_crystal_colour colorless
_exptl_crystal_density_diffrn 1.390
_exptl_crystal_density_method 'not measured'
_exptl_crystal_description block
_exptl_crystal_F_000 720
_exptl_crystal_recrystallization_method 'NMR sample was cooled to 7 \%C slowly'
_exptl_crystal_size_max 0.78
_exptl_crystal_size_mid 0.20
_exptl_crystal_size_min 0.11
_refine_diff_density_max 0.449
_refine_diff_density_min -0.322
_refine_diff_density_rms 0.051
_refine_ls_abs_structure_details 'Flack H D (1983), Acta Cryst. A39, 876-881'
_refine_ls_abs_structure_Flack 0.016(14)
_refine_ls_extinction_method none
_refine_ls_goodness_of_fit_ref 1.080
_refine_ls_hydrogen_treatment mixed
_refine_ls_matrix_type full
_refine_ls_number_parameters 221
_refine_ls_number_reflns 3198
_refine_ls_number_restraints 0
_refine_ls_restrained_S_all 1.080
_refine_ls_R_factor_all 0.0282
_refine_ls_R_factor_gt 0.0279
_refine_ls_shift/su_max 0.001
_refine_ls_shift/su_mean 0.000
_refine_ls_structure_factor_coef Fsqd
_refine_ls_weighting_details 'calc w=1/[\s^2^(Fo^2^)+(0.0504P)^2^+0.3524P] where P=(Fo^2^+2Fc^2^)/3'
_refine_ls_weighting_scheme calc
_refine_ls_wR_factor_gt 0.0755
_refine_ls_wR_factor_ref 0.0757
_reflns_number_gt 3155
_reflns_number_total 3198
_reflns_threshold_expression >2sigma(I)
_cod_data_source_file c4sc02040e3.cif
_cod_data_source_block shelx
_cod_depositor_comments
;
The following automatic conversions were performed:

'_chemical_melting_point' value 'not determined' was changed to '?' -
the value is undefined or not given.

Automatic conversion script
Id: cif_fix_values 2281 2013-09-26 08:29:07Z andrius 

 Adding full bibliography for 1517285.cif.
;
_cod_database_code 1517285

loop_
_symmetry_equiv_pos_as_xyz
'x, y, z'
'-x+1/2, -y, z+1/2'
'-x, y+1/2, -z+1/2'
'x+1/2, -y+1/2, -z'

loop_
_atom_site_label
_atom_site_type_symbol
_atom_site_fract_x
_atom_site_fract_y
_atom_site_fract_z
_atom_site_U_iso_or_equiv
_atom_site_adp_type
_atom_site_occupancy
_atom_site_symmetry_multiplicity
_atom_site_calc_flag
_atom_site_refinement_flags
H20 H 1.043(4) 0.4104(15) 0.7261(9) 0.017(5) Uiso 1 1 d .
C2 C 0.4283(3) 0.30349(11) 0.60498(7) 0.0159(3) Uani 1 1 d .
C3 C 0.4794(3) 0.39577(10) 0.62337(7) 0.0167(3) Uani 1 1 d .
H3 H 0.3848 0.4454 0.6084 0.020 Uiso 1 1 calc R
C4 C 0.6733(3) 0.41306(10) 0.66437(7) 0.0175(3) Uani 1 1 d .
H4 H 0.7073 0.4746 0.6768 0.021 Uiso 1 1 calc R
C5 C 0.8168(3) 0.33980(10) 0.68699(7) 0.0145(3) Uani 1 1 d .
C6 C 0.7643(3) 0.24702(9) 0.66912(6) 0.0136(3) Uani 1 1 d .
C7 C 0.5694(3) 0.23038(10) 0.62818(7) 0.0146(3) Uani 1 1 d .
H7 H 0.5335 0.1688 0.6162 0.018 Uiso 1 1 calc R
C9 C 0.9702(3) 0.08650(11) 0.64936(7) 0.0193(3) Uani 1 1 d .
H9C H 1.0630 0.0388 0.6709 0.029 Uiso 1 1 calc R
H9A H 1.0630 0.1113 0.6144 0.029 Uiso 1 1 calc R
H9B H 0.8223 0.0595 0.6335 0.029 Uiso 1 1 calc R
C8 C 0.9100(3) 0.16623(10) 0.69625(7) 0.0136(3) Uani 1 1 d .
H8 H 1.0626 0.1914 0.7132 0.016 Uiso 1 1 calc R
C10 C 0.7036(3) 0.20939(10) 0.81699(7) 0.0143(3) Uani 1 1 d .
C11 C 0.5054(3) 0.27212(11) 0.80957(7) 0.0169(3) Uani 1 1 d .
H11 H 0.3929 0.2633 0.7770 0.020 Uiso 1 1 calc R
C12 C 0.4828(3) 0.34569(11) 0.85113(7) 0.0190(3) Uani 1 1 d .
H12 H 0.3543 0.3876 0.8463 0.023 Uiso 1 1 calc R
C13 C 0.6512(3) 0.35952(10) 0.90152(7) 0.0173(3) Uani 1 1 d .
C14 C 0.8497(3) 0.29587(10) 0.90811(7) 0.0159(3) Uani 1 1 d .
C15 C 0.8724(3) 0.22024(10) 0.86439(7) 0.0154(3) Uani 1 1 d .
H15 H 1.0012 0.1782 0.8679 0.018 Uiso 1 1 calc R
C16 C 0.6280(3) 0.43444(11) 0.94590(8) 0.0221(3) Uani 1 1 d .
H16 H 0.4988 0.4763 0.9423 0.026 Uiso 1 1 calc R
C17 C 0.7943(3) 0.44576(12) 0.99411(8) 0.0243(4) Uani 1 1 d .
H17 H 0.7770 0.4952 1.0229 0.029 Uiso 1 1 calc R
C18 C 0.9918(3) 0.38265(13) 1.00025(8) 0.0242(3) Uani 1 1 d .
H18 H 1.1039 0.3910 1.0330 0.029 Uiso 1 1 calc R
C19 C 1.0190(3) 0.30954(11) 0.95846(7) 0.0200(3) Uani 1 1 d .
H19 H 1.1492 0.2684 0.9630 0.024 Uiso 1 1 calc R
C1 C 0.1058(3) 0.35177(12) 0.53651(8) 0.0229(3) Uani 1 1 d .
H1A H -0.0193 0.3254 0.5101 0.034 Uiso 1 1 calc R
H1C H 0.2121 0.3898 0.5109 0.034 Uiso 1 1 calc R
H1B H 0.0335 0.3901 0.5691 0.034 Uiso 1 1 calc R
O1 O 0.2409(2) 0.27775(7) 0.56529(5) 0.0207(2) Uani 1 1 d .
O2 O 1.0082(2) 0.35461(8) 0.72770(5) 0.0188(2) Uani 1 1 d .
O3 O 0.5010(2) 0.08851(7) 0.73913(5) 0.0197(2) Uani 1 1 d .
O4 O 0.8886(2) 0.04468(7) 0.79199(5) 0.0200(2) Uani 1 1 d .
S1 S 0.73836(6) 0.11599(2) 0.761745(16) 0.01400(10) Uani 1 1 d .

loop_
_atom_site_aniso_label
_atom_site_aniso_U_11
_atom_site_aniso_U_22
_atom_site_aniso_U_33
_atom_site_aniso_U_23
_atom_site_aniso_U_13
_atom_site_aniso_U_12
C2 0.0157(7) 0.0191(7) 0.0129(6) 0.0005(5) 0.0021(6) 0.0006(6)
C3 0.0188(7) 0.0140(7) 0.0174(6) 0.0032(6) 0.0027(6) 0.0052(6)
C4 0.0226(7) 0.0107(6) 0.0191(7) -0.0001(6) 0.0036(6) -0.0014(6)
C5 0.0166(7) 0.0139(6) 0.0130(6) 0.0008(5) 0.0017(5) -0.0016(6)
C6 0.0149(7) 0.0119(6) 0.0139(6) 0.0012(5) 0.0031(6) 0.0006(6)
C7 0.0174(7) 0.0115(6) 0.0150(6) -0.0013(6) 0.0008(6) -0.0008(5)
C9 0.0215(8) 0.0142(7) 0.0222(7) -0.0036(6) 0.0012(6) 0.0033(6)
C8 0.0133(6) 0.0104(6) 0.0169(6) 0.0007(6) 0.0009(5) -0.0014(5)
C10 0.0173(7) 0.0100(6) 0.0156(6) 0.0027(5) 0.0021(5) -0.0017(5)
C11 0.0139(7) 0.0185(7) 0.0182(7) 0.0023(6) -0.0014(6) 0.0012(6)
C12 0.0164(7) 0.0179(7) 0.0228(7) 0.0025(6) 0.0002(6) 0.0047(6)
C13 0.0178(7) 0.0168(7) 0.0172(7) 0.0026(6) 0.0029(6) 0.0002(6)
C14 0.0155(7) 0.0161(7) 0.0161(7) 0.0038(6) 0.0012(6) -0.0007(6)
C15 0.0152(7) 0.0134(7) 0.0175(7) 0.0044(6) 0.0015(6) 0.0024(6)
C16 0.0212(8) 0.0182(8) 0.0267(8) -0.0022(6) 0.0010(7) 0.0029(7)
C17 0.0282(9) 0.0212(7) 0.0236(8) -0.0069(6) 0.0015(7) -0.0012(7)
C18 0.0227(8) 0.0281(8) 0.0218(7) -0.0030(7) -0.0027(6) -0.0043(7)
C19 0.0170(7) 0.0229(8) 0.0202(7) 0.0017(6) -0.0006(6) 0.0029(7)
C1 0.0226(8) 0.0272(8) 0.0188(7) 0.0036(6) -0.0037(6) 0.0043(7)
O1 0.0199(5) 0.0200(5) 0.0221(5) 0.0001(4) -0.0062(5) 0.0021(5)
O2 0.0221(5) 0.0103(5) 0.0240(5) 0.0000(4) -0.0053(5) -0.0035(4)
O3 0.0192(5) 0.0167(5) 0.0232(5) 0.0022(4) -0.0022(5) -0.0066(4)
O4 0.0256(6) 0.0110(5) 0.0234(6) 0.0022(4) -0.0023(5) 0.0028(4)
S1 0.01659(17) 0.00840(16) 0.01701(17) 0.00147(12) -0.00090(14) -0.00080(13)

loop_
_atom_type_symbol
_atom_type_description
_atom_type_scat_dispersion_real
_atom_type_scat_dispersion_imag
_atom_type_scat_source
C C 0.0181 0.0091 'International Tables Vol C Tables 4.2.6.8 and 6.1.1.4'
H H 0.0000 0.0000 'International Tables Vol C Tables 4.2.6.8 and 6.1.1.4'
O O 0.0492 0.0322 'International Tables Vol C Tables 4.2.6.8 and 6.1.1.4'
S S 0.3331 0.5567 'International Tables Vol C Tables 4.2.6.8 and 6.1.1.4'

loop_
_geom_angle_atom_site_label_1
_geom_angle_atom_site_label_2
_geom_angle_atom_site_label_3
_geom_angle
O1 C2 C7 115.78(13)
O1 C2 C3 124.64(14)
C7 C2 C3 119.57(14)
C4 C3 C2 119.40(14)
C4 C3 H3 120.3
C2 C3 H3 120.3
C5 C4 C3 121.00(14)
C5 C4 H4 119.5
C3 C4 H4 119.5
O2 C5 C4 122.31(13)
O2 C5 C6 117.99(13)
C4 C5 C6 119.69(14)
C7 C6 C5 118.89(13)
C7 C6 C8 120.81(13)
C5 C6 C8 120.24(13)
C2 C7 C6 121.43(13)
C2 C7 H7 119.3
C6 C7 H7 119.3
C8 C9 H9C 109.5
C8 C9 H9A 109.5
H9C C9 H9A 109.5
C8 C9 H9B 109.5
H9C C9 H9B 109.5
H9A C9 H9B 109.5
C6 C8 C9 115.67(12)
C6 C8 S1 107.83(10)
C9 C8 S1 107.91(10)
C6 C8 H8 108.4
C9 C8 H8 108.4
S1 C8 H8 108.4
C15 C10 C11 122.14(14)
C15 C10 S1 119.02(11)
C11 C10 S1 118.81(11)
C12 C11 C10 118.74(14)
C12 C11 H11 120.6
C10 C11 H11 120.6
C11 C12 C13 121.37(14)
C11 C12 H12 119.3
C13 C12 H12 119.3
C16 C13 C12 122.18(15)
C16 C13 C14 118.74(14)
C12 C13 C14 119.08(14)
C15 C14 C19 121.73(14)
C15 C14 C13 119.02(14)
C19 C14 C13 119.25(14)
C10 C15 C14 119.64(13)
C10 C15 H15 120.2
C14 C15 H15 120.2
C17 C16 C13 120.66(15)
C17 C16 H16 119.7
C13 C16 H16 119.7
C16 C17 C18 120.39(15)
C16 C17 H17 119.8
C18 C17 H17 119.8
C19 C18 C17 120.43(15)
C19 C18 H18 119.8
C17 C18 H18 119.8
C18 C19 C14 120.53(15)
C18 C19 H19 119.7
C14 C19 H19 119.7
O1 C1 H1A 109.5
O1 C1 H1C 109.5
H1A C1 H1C 109.5
O1 C1 H1B 109.5
H1A C1 H1B 109.5
H1C C1 H1B 109.5
C2 O1 C1 116.96(12)
C5 O2 H20 107.7(14)
O3 S1 O4 118.08(7)
O3 S1 C10 108.60(7)
O4 S1 C10 107.32(7)
O3 S1 C8 109.26(7)
O4 S1 C8 107.89(7)
C10 S1 C8 104.90(6)

loop_
_geom_bond_atom_site_label_1
_geom_bond_atom_site_label_2
_geom_bond_distance
C2 O1 1.3745(19)
C2 C7 1.384(2)
C2 C3 1.393(2)
C3 C4 1.392(2)
C3 H3 0.9300
C4 C5 1.389(2)
C4 H4 0.9300
C5 O2 1.3719(18)
C5 C6 1.399(2)
C6 C7 1.394(2)
C6 C8 1.5102(19)
C7 H7 0.9300
C9 C8 1.5345(19)
C9 H9C 0.9600
C9 H9A 0.9600
C9 H9B 0.9600
C8 S1 1.8123(15)
C8 H8 0.9800
C10 C15 1.369(2)
C10 C11 1.417(2)
C10 S1 1.7699(15)
C11 C12 1.365(2)
C11 H11 0.9300
C12 C13 1.419(2)
C12 H12 0.9300
C13 C16 1.418(2)
C13 C14 1.425(2)
C14 C15 1.416(2)
C14 C19 1.421(2)
C15 H15 0.9300
C16 C17 1.373(2)
C16 H16 0.9300
C17 C18 1.415(3)
C17 H17 0.9300
C18 C19 1.366(2)
C18 H18 0.9300
C19 H19 0.9300
C1 O1 1.4211(19)
C1 H1A 0.9600
C1 H1C 0.9600
C1 H1B 0.9600
O2 H20 0.82(2)
O3 S1 1.4439(11)
O4 S1 1.4525(11)

loop_
_geom_torsion_atom_site_label_1
_geom_torsion_atom_site_label_2
_geom_torsion_atom_site_label_3
_geom_torsion_atom_site_label_4
_geom_torsion
O1 C2 C3 C4 179.42(13)
C7 C2 C3 C4 0.6(2)
C2 C3 C4 C5 0.2(2)
C3 C4 C5 O2 -179.63(13)
C3 C4 C5 C6 -0.9(2)
O2 C5 C6 C7 179.50(13)
C4 C5 C6 C7 0.7(2)
O2 C5 C6 C8 2.2(2)
C4 C5 C6 C8 -176.58(13)
O1 C2 C7 C6 -179.70(13)
C3 C2 C7 C6 -0.8(2)
C5 C6 C7 C2 0.1(2)
C8 C6 C7 C2 177.39(13)
C7 C6 C8 C9 42.10(19)
C5 C6 C8 C9 -140.67(14)
C7 C6 C8 S1 -78.77(15)
C5 C6 C8 S1 98.46(14)
C15 C10 C11 C12 0.0(2)
S1 C10 C11 C12 -178.16(12)
C10 C11 C12 C13 -0.7(2)
C11 C12 C13 C16 -178.74(15)
C11 C12 C13 C14 0.9(2)
C16 C13 C14 C15 179.26(14)
C12 C13 C14 C15 -0.4(2)
C16 C13 C14 C19 -0.4(2)
C12 C13 C14 C19 179.93(14)
C11 C10 C15 C14 0.5(2)
S1 C10 C15 C14 178.65(11)
C19 C14 C15 C10 179.39(14)
C13 C14 C15 C10 -0.3(2)
C12 C13 C16 C17 180.00(15)
C14 C13 C16 C17 0.3(2)
C13 C16 C17 C18 0.0(3)
C16 C17 C18 C19 -0.2(3)
C17 C18 C19 C14 0.2(3)
C15 C14 C19 C18 -179.50(15)
C13 C14 C19 C18 0.2(2)
C7 C2 O1 C1 -174.85(13)
C3 C2 O1 C1 6.3(2)
C15 C10 S1 O3 151.50(11)
C11 C10 S1 O3 -30.27(13)
C15 C10 S1 O4 22.81(14)
C11 C10 S1 O4 -158.96(11)
C15 C10 S1 C8 -91.77(12)
C11 C10 S1 C8 86.46(12)
C6 C8 S1 O3 56.14(11)
C9 C8 S1 O3 -69.47(12)
C6 C8 S1 O4 -174.31(9)
C9 C8 S1 O4 60.09(11)
C6 C8 S1 C10 -60.13(11)
C9 C8 S1 C10 174.27(10)
